data_4338127
loop_
_publ_author_name
'Li, Shaobin'
'Sun, Wenlong'
'Wang, Kun'
'Ma, Huiyuan'
'Pang, Haijun'
'Liu, Heng'
'Zhang, Jianxin'

_publ_section_title
;
 Turn Helical Motifs from Pair to Single Entangled Double Helixes in a
 Cobalt-Vanadate System via Introduction of a V-Shaped Ligand.
;
_journal_issue 9
_journal_name_full 'Inorganic chemistry'
_journal_page_first 4541
_journal_page_last 4547
_journal_paper_doi 10.1021/ic500224m
_journal_volume 53
_journal_year 2014
_chemical_formula_moiety 'C12 H10 Co N4 O6 V2'
_chemical_formula_sum 'C12 H10 Co N4 O6 V2'
_chemical_formula_weight 467.05
_chemical_name_systematic
; 
 ? 
;
_space_group_IT_number 2
_symmetry_space_group_name_Hall '-P 1'
_symmetry_space_group_name_H-M 'P -1'
_atom_sites_solution_hydrogens geom
_atom_sites_solution_primary direct
_atom_sites_solution_secondary difmap
_audit_creation_method SHELXL-97
_cell_angle_alpha 104.092(5)
_cell_angle_beta 97.985(5)
_cell_angle_gamma 102.840(5)
_cell_formula_units_Z 2
_cell_length_a 7.981(5)
_cell_length_b 8.672(5)
_cell_length_c 11.828(5)
_cell_measurement_temperature 293(2)
_cell_volume 757.8(7)
_computing_structure_refinement 'SHELXL-97 (Sheldrick, 1997)'
_computing_structure_solution 'SHELXS-97 (Sheldrick, 1990)'
_diffrn_ambient_temperature 293(2)
_diffrn_measured_fraction_theta_full 0.962
_diffrn_measured_fraction_theta_max 0.962
_diffrn_radiation_monochromator graphite
_diffrn_radiation_source 'fine-focus sealed tube'
_diffrn_radiation_type MoK\a
_diffrn_radiation_wavelength 0.71069
_diffrn_reflns_av_R_equivalents 0.0175
_diffrn_reflns_av_sigmaI/netI 0.0322
_diffrn_reflns_limit_h_max 10
_diffrn_reflns_limit_h_min -10
_diffrn_reflns_limit_k_max 11
_diffrn_reflns_limit_k_min -10
_diffrn_reflns_limit_l_max 15
_diffrn_reflns_limit_l_min -15
_diffrn_reflns_number 6116
_diffrn_reflns_theta_full 28.38
_diffrn_reflns_theta_max 28.38
_diffrn_reflns_theta_min 2.51
_exptl_absorpt_coefficient_mu 2.330
_exptl_absorpt_correction_T_max 0.628
_exptl_absorpt_correction_T_min 0.577
_exptl_absorpt_correction_type multi-scan
_exptl_absorpt_process_details 'SADABS (Sheldrick, 1996)'
_exptl_crystal_density_diffrn 2.047
_exptl_crystal_density_method 'not measured'
_exptl_crystal_F_000 462
_exptl_crystal_size_max 0.24
_exptl_crystal_size_mid 0.20
_exptl_crystal_size_min 0.20
_refine_diff_density_max 0.555
_refine_diff_density_min -0.467
_refine_diff_density_rms 0.088
_refine_ls_extinction_method none
_refine_ls_goodness_of_fit_ref 1.039
_refine_ls_hydrogen_treatment mixed
_refine_ls_matrix_type full
_refine_ls_number_parameters 226
_refine_ls_number_reflns 3664
_refine_ls_number_restraints 0
_refine_ls_restrained_S_all 1.039
_refine_ls_R_factor_all 0.0437
_refine_ls_R_factor_gt 0.0333
_refine_ls_shift/su_max 0.001
_refine_ls_shift/su_mean 0.000
_refine_ls_structure_factor_coef Fsqd
_refine_ls_weighting_details 'calc w=1/[\s^2^(Fo^2^)+(0.0324P)^2^+0.9262P] where P=(Fo^2^+2Fc^2^)/3'
_refine_ls_weighting_scheme calc
_refine_ls_wR_factor_gt 0.0736
_refine_ls_wR_factor_ref 0.0791
_reflns_number_gt 3103
_reflns_number_total 3805
_reflns_threshold_expression >2sigma(I)
_cod_data_source_file ic500224m_si_003.cif
_cod_data_source_block compound2
_cod_depositor_comments 'Adding full bibliography for 4338126--4338127.cif.'
_cod_original_sg_symbol_H-M 'p -1'
_cod_original_formula_sum 'C12 H10 Co N4 O6 V2 '
_cod_database_code 4338127

loop_
_symmetry_equiv_pos_as_xyz
'x, y, z'
'-x, -y, -z'

loop_
_atom_site_label
_atom_site_type_symbol
_atom_site_fract_x
_atom_site_fract_y
_atom_site_fract_z
_atom_site_U_iso_or_equiv
_atom_site_adp_type
_atom_site_occupancy
_atom_site_symmetry_multiplicity
_atom_site_calc_flag
_atom_site_refinement_flags
Co1 Co 0.37727(4) 0.66677(4) 0.58470(3) 0.01812(10) Uani 1 1 d .
V2 V -0.15845(5) 0.02802(5) 0.31688(4) 0.01549(10) Uani 1 1 d .
V1 V 0.23838(6) 0.24012(6) 0.52393(4) 0.01986(11) Uani 1 1 d .
N4 N 1.0423(3) 0.5982(3) 1.25091(19) 0.0221(5) Uani 1 1 d .
O5 O -0.1244(3) -0.0116(3) 0.18224(17) 0.0346(5) Uani 1 1 d .
O6 O -0.2929(3) 0.1490(3) 0.3291(2) 0.0376(5) Uani 1 1 d .
O4 O -0.2455(3) -0.1628(2) 0.34968(17) 0.0287(4) Uani 1 1 d .
N2 N 1.2321(3) 0.6560(3) 1.41977(19) 0.0255(5) Uani 1 1 d .
N3 N 0.6727(3) 0.6061(3) 0.89256(19) 0.0231(5) Uani 1 1 d .
N1 N 0.5405(3) 0.6653(3) 0.7384(2) 0.0252(5) Uani 1 1 d .
C11 C 0.8456(4) 0.5978(3) 1.0747(2) 0.0224(5) Uani 1 1 d .
H11A H 0.8906 0.7115 1.0937 0.027 Uiso 1 1 calc R
C12 C 0.6451(4) 0.3460(4) 0.9458(2) 0.0290(6) Uani 1 1 d .
H12A H 0.5584 0.2905 0.8778 0.035 Uiso 1 1 calc R
O3 O 0.5910(3) 0.7810(3) 0.5356(2) 0.0427(6) Uani 1 1 d .
C14 C 0.7195(3) 0.5140(3) 0.9719(2) 0.0208(5) Uani 1 1 d .
O2 O 0.2463(3) 0.4377(3) 0.5684(2) 0.0415(6) Uani 1 1 d .
O1 O 0.0457(3) 0.1352(3) 0.41727(19) 0.0385(5) Uani 1 1 d .
C17 C 0.9045(3) 0.5104(3) 1.1492(2) 0.0212(5) Uani 1 1 d .
C18 C 0.7023(4) 0.2616(4) 1.0228(3) 0.0332(7) Uani 1 1 d .
H18A H 0.6517 0.1490 1.0066 0.040 Uiso 1 1 calc R
C19 C 0.8335(4) 0.3419(4) 1.1235(3) 0.0293(6) Uani 1 1 d .
H19A H 0.8731 0.2834 1.1731 0.035 Uiso 1 1 calc R
C20 C 1.1445(4) 0.7572(4) 1.2732(3) 0.0298(6) Uani 1 1 d .
H20A H 1.1355 0.8277 1.2260 0.036 Uiso 1 1 calc R
C21 C 1.1010(4) 0.5434(4) 1.3436(2) 0.0270(6) Uani 1 1 d .
H21A H 1.0540 0.4394 1.3517 0.032 Uiso 1 1 calc R
C22 C 1.2595(4) 0.7908(4) 1.3758(3) 0.0302(6) Uani 1 1 d .
H22A H 1.3448 0.8900 1.4117 0.036 Uiso 1 1 calc R
C23 C 0.5448(4) 0.5516(4) 0.7934(2) 0.0239(6) Uani 1 1 d .
H23A H 0.4688 0.4460 0.7673 0.029 Uiso 1 1 calc R
C24 C 0.6726(5) 0.8001(4) 0.8045(3) 0.0480(10) Uani 1 1 d .
H24A H 0.7015 0.9003 0.7868 0.058 Uiso 1 1 calc R
C25 C 0.7550(5) 0.7659(4) 0.8998(3) 0.0506(10) Uani 1 1 d .
H25A H 0.8489 0.8368 0.9586 0.061 Uiso 1 1 calc R

loop_
_atom_site_aniso_label
_atom_site_aniso_U_11
_atom_site_aniso_U_22
_atom_site_aniso_U_33
_atom_site_aniso_U_23
_atom_site_aniso_U_13
_atom_site_aniso_U_12
Co1 0.01978(18) 0.01887(19) 0.01724(17) 0.00818(14) 0.00001(13) 0.00718(14)
V2 0.0187(2) 0.0129(2) 0.01460(19) 0.00588(16) -0.00054(16) 0.00392(16)
V1 0.0171(2) 0.0181(2) 0.0220(2) 0.01083(18) -0.00215(17) -0.00197(17)
N4 0.0260(12) 0.0248(12) 0.0182(10) 0.0113(9) -0.0003(9) 0.0092(10)
O5 0.0591(15) 0.0280(12) 0.0219(10) 0.0098(9) 0.0132(10) 0.0160(11)
O6 0.0459(13) 0.0373(13) 0.0363(12) 0.0084(10) 0.0061(10) 0.0283(11)
O4 0.0341(11) 0.0217(10) 0.0281(10) 0.0149(8) 0.0001(9) -0.0019(9)
N2 0.0299(13) 0.0264(13) 0.0188(11) 0.0098(9) -0.0056(9) 0.0075(10)
N3 0.0270(12) 0.0224(12) 0.0188(10) 0.0091(9) -0.0031(9) 0.0055(10)
N1 0.0265(12) 0.0273(13) 0.0207(11) 0.0109(10) -0.0048(9) 0.0064(10)
C11 0.0286(14) 0.0198(13) 0.0190(12) 0.0080(10) -0.0004(11) 0.0074(11)
C12 0.0329(16) 0.0247(15) 0.0233(13) 0.0073(12) -0.0060(12) 0.0024(12)
O3 0.0242(11) 0.0740(18) 0.0394(13) 0.0334(12) 0.0091(10) 0.0115(11)
C14 0.0245(13) 0.0237(14) 0.0168(12) 0.0096(10) 0.0023(10) 0.0090(11)
O2 0.0573(15) 0.0208(11) 0.0375(12) 0.0121(10) -0.0120(11) 0.0015(10)
O1 0.0294(11) 0.0348(13) 0.0392(12) 0.0116(10) -0.0103(10) -0.0061(10)
C17 0.0237(13) 0.0271(14) 0.0151(11) 0.0088(10) 0.0013(10) 0.0096(11)
C18 0.0408(18) 0.0213(15) 0.0345(16) 0.0129(13) 0.0000(14) 0.0011(13)
C19 0.0365(16) 0.0274(16) 0.0276(14) 0.0168(12) 0.0013(12) 0.0093(13)
C20 0.0347(16) 0.0266(16) 0.0279(14) 0.0157(12) -0.0044(12) 0.0057(13)
C21 0.0316(15) 0.0289(16) 0.0231(13) 0.0146(12) -0.0017(12) 0.0102(13)
C22 0.0349(16) 0.0233(15) 0.0290(15) 0.0118(12) -0.0055(12) 0.0035(12)
C23 0.0242(13) 0.0245(14) 0.0209(13) 0.0087(11) -0.0044(11) 0.0054(11)
C24 0.060(2) 0.0273(18) 0.0418(19) 0.0200(15) -0.0235(17) -0.0091(16)
C25 0.062(2) 0.0315(19) 0.0382(18) 0.0174(15) -0.0290(17) -0.0125(17)

loop_
_atom_type_symbol
_atom_type_description
_atom_type_scat_dispersion_real
_atom_type_scat_dispersion_imag
_atom_type_scat_source
C C 0.0033 0.0016 'International Tables Vol C Tables 4.2.6.8 and 6.1.1.4'
H H 0.0000 0.0000 'International Tables Vol C Tables 4.2.6.8 and 6.1.1.4'
N N 0.0061 0.0033 'International Tables Vol C Tables 4.2.6.8 and 6.1.1.4'
O O 0.0106 0.0060 'International Tables Vol C Tables 4.2.6.8 and 6.1.1.4'
V V 0.3005 0.5294 'International Tables Vol C Tables 4.2.6.8 and 6.1.1.4'
Co Co 0.3494 0.9721 'International Tables Vol C Tables 4.2.6.8 and 6.1.1.4'

loop_
_geom_angle_atom_site_label_1
_geom_angle_atom_site_label_2
_geom_angle_atom_site_label_3
_geom_angle
_geom_angle_site_symmetry_1
_geom_angle_site_symmetry_3
O2 Co1 O6 118.95(11) . 2_566
O2 Co1 O3 137.51(11) . .
O6 Co1 O3 103.54(11) 2_566 .
O2 Co1 N1 89.12(9) . .
O6 Co1 N1 93.13(10) 2_566 .
O3 Co1 N1 88.56(10) . .
O2 Co1 N2 90.32(9) . 1_454
O6 Co1 N2 92.74(10) 2_566 1_454
O3 Co1 N2 87.54(10) . 1_454
N1 Co1 N2 173.58(10) . 1_454
O5 V2 O6 108.50(11) . .
O5 V2 O1 108.66(12) . .
O6 V2 O1 108.82(12) . .
O5 V2 O4 109.38(10) . .
O6 V2 O4 112.37(12) . .
O1 V2 O4 109.04(10) . .
O3 V1 O2 109.18(14) 2_666 .
O3 V1 O1 109.30(13) 2_666 .
O2 V1 O1 109.33(11) . .
O3 V1 O4 109.42(11) 2_666 2_556
O2 V1 O4 108.39(11) . 2_556
O1 V1 O4 111.17(10) . 2_556
C21 N4 C20 106.1(2) . .
C21 N4 C17 127.9(2) . .
C20 N4 C17 126.0(2) . .
V2 O6 Co1 153.39(14) . 2_566
V1 O4 V2 137.75(12) 2_556 .
C21 N2 C22 106.0(2) . .
C21 N2 Co1 133.10(19) . 1_656
C22 N2 Co1 120.75(19) . 1_656
C23 N3 C25 106.2(2) . .
C23 N3 C14 127.2(2) . .
C25 N3 C14 126.5(2) . .
C23 N1 C24 105.6(2) . .
C23 N1 Co1 132.1(2) . .
C24 N1 Co1 122.2(2) . .
C14 C11 C17 119.6(3) . .
C14 C12 C18 118.8(3) . .
V1 O3 Co1 146.18(17) 2_666 .
C12 C14 C11 120.7(2) . .
C12 C14 N3 121.3(2) . .
C11 C14 N3 117.9(2) . .
V1 O2 Co1 146.92(17) . .
V1 O1 V2 176.03(15) . .
C19 C17 C11 120.4(2) . .
C19 C17 N4 121.1(2) . .
C11 C17 N4 118.5(2) . .
C19 C18 C12 121.3(3) . .
C17 C19 C18 119.0(2) . .
C22 C20 N4 106.9(2) . .
N2 C21 N4 111.3(3) . .
C20 C22 N2 109.6(3) . .
N1 C23 N3 111.9(3) . .
C25 C24 N1 109.7(3) . .
C24 C25 N3 106.5(3) . .

loop_
_geom_bond_atom_site_label_1
_geom_bond_atom_site_label_2
_geom_bond_distance
_geom_bond_site_symmetry_2
Co1 O2 1.978(2) .
Co1 O6 1.980(2) 2_566
Co1 O3 2.009(2) .
Co1 N1 2.089(2) .
Co1 N2 2.096(2) 1_454
V2 O5 1.620(2) .
V2 O6 1.656(2) .
V2 O1 1.784(2) .
V2 O4 1.802(2) .
V1 O3 1.642(2) 2_666
V1 O2 1.649(2) .
V1 O1 1.750(2) .
V1 O4 1.7804(19) 2_556
N4 C21 1.363(3) .
N4 C20 1.378(4) .
N4 C17 1.432(3) .
O6 Co1 1.980(2) 2_566
O4 V1 1.7804(19) 2_556
N2 C21 1.310(4) .
N2 C22 1.378(4) .
N2 Co1 2.096(2) 1_656
N3 C23 1.350(3) .
N3 C25 1.372(4) .
N3 C14 1.435(3) .
N1 C23 1.311(3) .
N1 C24 1.366(4) .
C11 C14 1.387(4) .
C11 C17 1.393(3) .
C12 C14 1.384(4) .
C12 C18 1.390(4) .
O3 V1 1.642(2) 2_666
C17 C19 1.385(4) .
C18 C19 1.387(4) .
C20 C22 1.342(4) .
C24 C25 1.355(4) .
